data_2242165
loop_
_publ_author_name
'Pe\~na-Sol\'orzano, Diana'
'K\"onig, Burkhard'
'Sierra, Cesar A.'
'Ochoa-Puentes, Cristian'

_publ_section_title
;
 Crystal structure of
 <i>N</i>-(2-benzoyl-5-ethynylphenyl)quinoline-2-carboxamide
;
_journal_coeditor_code LH5838
_journal_issue 4
_journal_name_full 'Acta Crystallographica Section E'
_journal_page_first 602
_journal_page_last 605
_journal_paper_doi 10.1107/S2056989017004601
_journal_volume 73
_journal_year 2017
_chemical_formula_iupac 'C25 H16 N2 O2'
_chemical_formula_moiety 'C25 H16 N2 O2'
_chemical_formula_sum 'C25 H16 N2 O2'
_chemical_formula_weight 376.40
_chemical_name_systematic
;
<i>N</i>-(2-Benzoyl-5-ethynylphenyl)quinoline-2-carboxamide
;
_space_group_crystal_system monoclinic
_space_group_IT_number 14
_space_group_name_Hall '-P 2ybc'
_space_group_name_H-M_alt 'P 1 21/c 1'
_symmetry_space_group_name_Hall '-P 2ybc'
_symmetry_space_group_name_H-M 'P 1 21/c 1'
_atom_sites_solution_hydrogens geom
_audit_creation_method
;
Olex2 1.2-alpha
(compiled 2015.10.28 svn.r3245 for OlexSys, GUI svn.r5128)
;
_cell_angle_alpha 90
_cell_angle_beta 107.6002(17)
_cell_angle_gamma 90
_cell_formula_units_Z 4
_cell_length_a 20.2686(3)
_cell_length_b 7.58016(11)
_cell_length_c 12.6109(2)
_cell_measurement_reflns_used 8847
_cell_measurement_temperature 123.01(10)
_cell_measurement_theta_max 70.4650
_cell_measurement_theta_min 4.5650
_cell_volume 1846.83(5)
_computing_cell_refinement
;
CrysAlis PRO (Rigaku Oxford Diffraction, 2015)
;
_computing_data_collection
;
CrysAlis PRO (Rigaku Oxford Diffraction, 2015)
;
_computing_data_reduction
;
CrysAlis PRO (Rigaku Oxford Diffraction, 2015)
;
_computing_molecular_graphics
;
OLEX2 (Dolomanov <i>et al.</i>,  2009)
;
_computing_publication_material
;
OLEX2 (Dolomanov <i>et al.</i>,  2009)
;
_computing_structure_refinement
;
SHELXL (Sheldrick, 2015b)
;
_computing_structure_solution
;
SHELXT2014 (Sheldrick, 2015a)
;
_diffrn_ambient_temperature 123.01(10)
_diffrn_detector_area_resol_mean 5.1773
_diffrn_measured_fraction_theta_full 0.998
_diffrn_measured_fraction_theta_max 0.987
_diffrn_measurement_device 'four-circle diffractometer'
_diffrn_measurement_device_type 'Rigaku Oxfor Diffraction SuperNova, Single source at offset, Atlas'
_diffrn_measurement_method '\w scans'
_diffrn_radiation_monochromator mirror
_diffrn_radiation_type CuK\a
_diffrn_radiation_wavelength 1.54184
_diffrn_reflns_av_R_equivalents 0.0203
_diffrn_reflns_limit_h_max 24
_diffrn_reflns_limit_h_min -24
_diffrn_reflns_limit_k_max 8
_diffrn_reflns_limit_k_min -9
_diffrn_reflns_limit_l_max 15
_diffrn_reflns_limit_l_min -15
_diffrn_reflns_number 14681
_diffrn_reflns_theta_full 66.500
_diffrn_reflns_theta_max 70.565
_diffrn_reflns_theta_min 4.577
_exptl_absorpt_coefficient_mu 0.696
_exptl_absorpt_correction_T_max 0.964
_exptl_absorpt_correction_T_min 0.923
_exptl_absorpt_correction_type analytical
_exptl_absorpt_process_details
;
(CrysAlis PRO; Rigaku Oxford Diffraction, 2015)
;
_exptl_crystal_colour colourless
_exptl_crystal_density_diffrn 1.354
_exptl_crystal_description block
_exptl_crystal_F_000 784
_exptl_crystal_size_max 0.197
_exptl_crystal_size_mid 0.118
_exptl_crystal_size_min 0.081
_refine_diff_density_max 0.208
_refine_diff_density_min -0.246
_refine_ls_extinction_method none
_refine_ls_goodness_of_fit_ref 1.049
_refine_ls_hydrogen_treatment constr
_refine_ls_number_parameters 262
_refine_ls_number_reflns 3484
_refine_ls_number_restraints 0
_refine_ls_restrained_S_all 1.049
_refine_ls_R_factor_all 0.0375
_refine_ls_R_factor_gt 0.0341
_refine_ls_shift/su_max 0.001
_refine_ls_shift/su_mean 0.000
_refine_ls_structure_factor_coef Fsqd
_refine_ls_weighting_details 'w=1/[\s^2^(Fo^2^)+(0.0466P)^2^+0.6041P] where P=(Fo^2^+2Fc^2^)/3'
_refine_ls_weighting_scheme calc
_refine_ls_wR_factor_gt 0.0890
_refine_ls_wR_factor_ref 0.0919
_reflns_number_gt 3170
_reflns_number_total 3484
_reflns_threshold_expression 'I > 2\s(I)'
_cod_data_source_file lh5838sup1.cif
_cod_data_source_block I
_cod_original_cell_volume 1846.84(5)
_cod_database_code 2242165
_shelx_space_group_comment
;
The symmetry employed for this shelxl refinement is uniquely defined
by the following loop, which should always be used as a source of
symmetry information in preference to the above space-group names.
They are only intended as comments.
;

loop_
_space_group_symop_operation_xyz
'x, y, z'
'-x, y+1/2, -z+1/2'
'-x, -y, -z'
'x, -y-1/2, z-1/2'

loop_
_atom_site_type_symbol
_atom_site_label
_atom_site_fract_x
_atom_site_fract_y
_atom_site_fract_z
_atom_site_U_iso_or_equiv
_atom_site_adp_type
_atom_site_calc_flag
_atom_site_occupancy
O O1 0.80756(4) 0.44245(12) 0.17559(6) 0.0251(2) Uani d 1
O O2 0.71578(4) 0.59252(12) 0.48953(6) 0.0252(2) Uani d 1
N N2 0.77463(5) 0.50473(13) 0.33109(7) 0.0187(2) Uani d 1
H H2 0.7400 0.4943 0.3565 0.022 Uiso calc 1
N N1 0.64362(5) 0.43688(13) 0.21772(8) 0.0204(2) Uani d 1
C C11 0.83488(5) 0.57608(14) 0.40482(9) 0.0176(2) Uani d 1
C C12 0.83608(5) 0.61666(15) 0.51504(9) 0.0185(2) Uani d 1
C C10 0.76382(6) 0.45000(15) 0.22485(9) 0.0192(2) Uani d 1
C C15 0.95056(5) 0.69688(15) 0.44286(9) 0.0196(2) Uani d 1
C C16 0.89330(5) 0.61127(15) 0.37169(9) 0.0188(2) Uani d 1
H H16 0.8940 0.5772 0.3012 0.023 Uiso calc 1
C C20 0.78417(6) 0.55345(15) 0.67512(9) 0.0195(2) Uani d 1
C C9 0.69003(6) 0.39498(15) 0.16801(9) 0.0197(2) Uani d 1
C C19 0.77474(6) 0.58849(15) 0.55491(9) 0.0195(2) Uani d 1
C C6 0.57653(6) 0.38875(15) 0.16679(9) 0.0214(2) Uani d 1
C C13 0.89513(6) 0.69693(16) 0.58579(9) 0.0214(2) Uani d 1
H H13 0.8965 0.7225 0.6585 0.026 Uiso calc 1
C C14 0.95156(6) 0.73953(16) 0.55107(9) 0.0224(2) Uani d 1
H H14 0.9897 0.7959 0.5991 0.027 Uiso calc 1
C C25 0.73004(6) 0.59635(16) 0.71778(10) 0.0234(3) Uani d 1
H H25 0.6904 0.6510 0.6726 0.028 Uiso calc 1
C C5 0.55645(6) 0.29271(16) 0.06529(9) 0.0244(3) Uani d 1
C C21 0.84242(6) 0.46767(16) 0.74319(9) 0.0231(3) Uani d 1
H H21 0.8786 0.4383 0.7154 0.028 Uiso calc 1
C C1 0.52563(6) 0.43856(17) 0.21699(10) 0.0259(3) Uani d 1
H H1 0.5383 0.5024 0.2830 0.031 Uiso calc 1
C C8 0.67500(6) 0.30330(16) 0.06614(10) 0.0244(3) Uani d 1
H H8 0.7096 0.2795 0.0338 0.029 Uiso calc 1
C C23 0.79376(6) 0.47211(18) 0.89465(10) 0.0281(3) Uani d 1
H H23 0.7972 0.4462 0.9682 0.034 Uiso calc 1
C C22 0.84671(6) 0.42576(17) 0.85222(10) 0.0268(3) Uani d 1
H H22 0.8853 0.3664 0.8968 0.032 Uiso calc 1
C C4 0.48571(6) 0.24644(17) 0.01817(11) 0.0302(3) Uani d 1
H H4 0.4719 0.1823 -0.0477 0.036 Uiso calc 1
C C24 0.73547(6) 0.55729(18) 0.82745(10) 0.0276(3) Uani d 1
H H24 0.6999 0.5883 0.8562 0.033 Uiso calc 1
C C7 0.60855(6) 0.25045(17) 0.01627(10) 0.0274(3) Uani d 1
H H7 0.5976 0.1868 -0.0498 0.033 Uiso calc 1
C C2 0.45806(6) 0.39319(19) 0.16885(11) 0.0319(3) Uani d 1
H H2A 0.4250 0.4271 0.2023 0.038 Uiso calc 1
C C3 0.43768(6) 0.29527(19) 0.06876(11) 0.0337(3) Uani d 1
H H3 0.3915 0.2641 0.0373 0.040 Uiso calc 1
C C17 1.00703(6) 0.75029(16) 0.40188(9) 0.0220(2) Uani d 1
C C18 1.05212(6) 0.80433(17) 0.37023(10) 0.0274(3) Uani d 1
H H18 1.0878 0.8471 0.3452 0.033 Uiso calc 1

loop_
_atom_site_aniso_label
_atom_site_aniso_U_11
_atom_site_aniso_U_22
_atom_site_aniso_U_33
_atom_site_aniso_U_12
_atom_site_aniso_U_13
_atom_site_aniso_U_23
O1 0.0219(4) 0.0344(5) 0.0207(4) -0.0005(3) 0.0087(3) -0.0044(3)
O2 0.0171(4) 0.0381(5) 0.0206(4) 0.0014(3) 0.0060(3) 0.0014(3)
N2 0.0165(4) 0.0236(5) 0.0170(4) -0.0014(4) 0.0064(3) -0.0008(4)
N1 0.0194(5) 0.0217(5) 0.0190(5) -0.0017(4) 0.0041(4) 0.0008(4)
C11 0.0170(5) 0.0171(5) 0.0179(5) 0.0015(4) 0.0041(4) 0.0014(4)
C12 0.0178(5) 0.0205(6) 0.0179(5) 0.0017(4) 0.0063(4) 0.0016(4)
C10 0.0202(5) 0.0186(5) 0.0186(5) 0.0011(4) 0.0055(4) 0.0005(4)
C15 0.0172(5) 0.0210(6) 0.0217(5) 0.0014(4) 0.0075(4) 0.0018(4)
C16 0.0194(5) 0.0210(6) 0.0165(5) 0.0011(4) 0.0063(4) 0.0010(4)
C20 0.0199(5) 0.0208(6) 0.0191(5) -0.0039(4) 0.0077(4) -0.0033(4)
C9 0.0208(5) 0.0187(5) 0.0186(5) 0.0006(4) 0.0043(4) 0.0015(4)
C19 0.0189(5) 0.0199(6) 0.0202(5) 0.0004(4) 0.0067(4) -0.0018(4)
C6 0.0201(5) 0.0208(6) 0.0211(5) -0.0016(4) 0.0029(4) 0.0042(4)
C13 0.0214(5) 0.0263(6) 0.0167(5) -0.0004(4) 0.0061(4) -0.0024(4)
C14 0.0184(5) 0.0260(6) 0.0215(5) -0.0028(4) 0.0042(4) -0.0028(5)
C25 0.0199(5) 0.0284(6) 0.0226(6) -0.0028(5) 0.0077(4) -0.0042(5)
C5 0.0252(6) 0.0218(6) 0.0219(6) -0.0031(5) 0.0008(5) 0.0028(5)
C21 0.0228(5) 0.0257(6) 0.0220(6) -0.0003(5) 0.0087(4) -0.0013(5)
C1 0.0232(6) 0.0305(7) 0.0229(6) -0.0013(5) 0.0053(5) 0.0036(5)
C8 0.0269(6) 0.0245(6) 0.0215(6) 0.0009(5) 0.0071(5) -0.0022(5)
C23 0.0329(6) 0.0345(7) 0.0179(5) -0.0118(5) 0.0093(5) -0.0020(5)
C22 0.0281(6) 0.0292(6) 0.0211(6) -0.0022(5) 0.0042(5) 0.0020(5)
C4 0.0283(6) 0.0300(7) 0.0255(6) -0.0077(5) -0.0020(5) 0.0010(5)
C24 0.0250(6) 0.0376(7) 0.0247(6) -0.0076(5) 0.0144(5) -0.0079(5)
C7 0.0321(6) 0.0253(6) 0.0210(6) -0.0031(5) 0.0025(5) -0.0049(5)
C2 0.0206(6) 0.0410(8) 0.0335(7) -0.0012(5) 0.0073(5) 0.0082(6)
C3 0.0212(6) 0.0391(8) 0.0341(7) -0.0080(5) -0.0017(5) 0.0083(6)
C17 0.0203(5) 0.0231(6) 0.0206(5) -0.0006(4) 0.0034(4) -0.0037(4)
C18 0.0260(6) 0.0315(7) 0.0282(6) -0.0048(5) 0.0134(5) -0.0042(5)

loop_
_atom_type_symbol
_atom_type_description
_atom_type_scat_dispersion_real
_atom_type_scat_dispersion_imag
_atom_type_scat_source
C C 0.0181 0.0091 'International Tables Vol C Tables 4.2.6.8 and 6.1.1.4'
H H 0.0000 0.0000 'International Tables Vol C Tables 4.2.6.8 and 6.1.1.4'
N N 0.0311 0.0180 'International Tables Vol C Tables 4.2.6.8 and 6.1.1.4'
O O 0.0492 0.0322 'International Tables Vol C Tables 4.2.6.8 and 6.1.1.4'

loop_
_exptl_crystal_face_index_h
_exptl_crystal_face_index_k
_exptl_crystal_face_index_l
_exptl_crystal_face_perp_dist
1 4 -5 0.0411
-3 0 8 0.0572
2 -5 -1 0.0482
-13 1 1 0.0485
-4 -4 -3 0.0793
11 3 -2 0.0104
12 -1 1 0.0116
-10 0 7 0.0606
-3 -5 0 0.0588

loop_
_geom_angle_atom_site_label_1
_geom_angle_atom_site_label_2
_geom_angle_atom_site_label_3
_geom_angle
C11 N2 H2 115.8
C10 N2 H2 115.8
C10 N2 C11 128.49(9)
C9 N1 C6 117.66(10)
N2 C11 C12 119.21(9)
C16 C11 N2 121.57(10)
C16 C11 C12 119.21(10)
C11 C12 C19 122.09(10)
C13 C12 C11 118.56(10)
C13 C12 C19 119.19(10)
O1 C10 N2 126.05(10)
O1 C10 C9 120.68(10)
N2 C10 C9 113.27(9)
C16 C15 C14 120.01(10)
C16 C15 C17 119.61(10)
C14 C15 C17 120.28(10)
C11 C16 H16 119.6
C15 C16 C11 120.85(10)
C15 C16 H16 119.6
C25 C20 C19 118.34(10)
C21 C20 C19 122.21(10)
C21 C20 C25 119.26(10)
N1 C9 C10 117.07(10)
N1 C9 C8 124.31(10)
C8 C9 C10 118.62(10)
O2 C19 C12 120.71(10)
O2 C19 C20 119.02(10)
C12 C19 C20 120.27(9)
N1 C6 C5 122.26(11)
N1 C6 C1 118.36(10)
C1 C6 C5 119.38(10)
C12 C13 H13 119.0
C14 C13 C12 122.08(10)
C14 C13 H13 119.0
C15 C14 H14 120.4
C13 C14 C15 119.14(10)
C13 C14 H14 120.4
C20 C25 H25 120.0
C24 C25 C20 119.96(11)
C24 C25 H25 120.0
C4 C5 C6 118.79(11)
C7 C5 C6 117.52(10)
C7 C5 C4 123.69(11)
C20 C21 H21 119.8
C22 C21 C20 120.31(11)
C22 C21 H21 119.8
C6 C1 H1 119.9
C2 C1 C6 120.23(12)
C2 C1 H1 119.9
C9 C8 H8 120.8
C7 C8 C9 118.44(11)
C7 C8 H8 120.8
C22 C23 H23 120.0
C22 C23 C24 119.96(11)
C24 C23 H23 120.0
C21 C22 H22 119.9
C23 C22 C21 120.14(11)
C23 C22 H22 119.9
C5 C4 H4 119.7
C3 C4 C5 120.62(12)
C3 C4 H4 119.7
C25 C24 C23 120.33(11)
C25 C24 H24 119.8
C23 C24 H24 119.8
C5 C7 H7 120.1
C8 C7 C5 119.78(11)
C8 C7 H7 120.1
C1 C2 H2A 119.6
C1 C2 C3 120.85(12)
C3 C2 H2A 119.6
C4 C3 C2 120.12(11)
C4 C3 H3 119.9
C2 C3 H3 119.9
C18 C17 C15 175.81(13)
C17 C18 H18 180.0

loop_
_geom_bond_atom_site_label_1
_geom_bond_atom_site_label_2
_geom_bond_distance
O1 C10 1.2282(14)
O2 C19 1.2301(14)
N2 H2 0.8600
N2 C11 1.4006(14)
N2 C10 1.3555(14)
N1 C9 1.3174(15)
N1 C6 1.3661(14)
C11 C12 1.4167(15)
C11 C16 1.3952(15)
C12 C19 1.4907(15)
C12 C13 1.3975(16)
C10 C9 1.5087(15)
C15 C16 1.3942(15)
C15 C14 1.3965(16)
C15 C17 1.4487(15)
C16 H16 0.9300
C20 C19 1.4932(15)
C20 C25 1.3984(15)
C20 C21 1.3932(16)
C9 C8 1.4104(16)
C6 C5 1.4209(17)
C6 C1 1.4152(17)
C13 H13 0.9300
C13 C14 1.3810(16)
C14 H14 0.9300
C25 H25 0.9300
C25 C24 1.3858(17)
C5 C4 1.4200(16)
C5 C7 1.4124(17)
C21 H21 0.9300
C21 C22 1.3881(16)
C1 H1 0.9300
C1 C2 1.3637(17)
C8 H8 0.9300
C8 C7 1.3630(17)
C23 H23 0.9300
C23 C22 1.3816(18)
C23 C24 1.3876(18)
C22 H22 0.9300
C4 H4 0.9300
C4 C3 1.367(2)
C24 H24 0.9300
C7 H7 0.9300
C2 H2A 0.9300
C2 C3 1.414(2)
C3 H3 0.9300
C17 C18 1.1759(17)
C18 H18 0.9300

loop_
_geom_hbond_atom_site_label_D
_geom_hbond_atom_site_label_H
_geom_hbond_atom_site_label_A
_geom_hbond_site_symmetry_A
_geom_hbond_distance_DH
_geom_hbond_distance_HA
_geom_hbond_distance_DA
_geom_hbond_angle_DHA
N2 H2 O2 1_555 0.86 2.03 2.701(12) 135
N2 H2 N1 1_555 0.86 2.24 2.658(13) 110
C3 H3 O2 2_645 0.93 2.47 3.346(16) 158
C18 H18 O1 2_755 0.93 2.33 3.242(15) 167
C23 H23 O1 1_556 0.93 2.56 3.476(14) 168

loop_
_geom_torsion_atom_site_label_1
_geom_torsion_atom_site_label_2
_geom_torsion_atom_site_label_3
_geom_torsion_atom_site_label_4
_geom_torsion
O1 C10 C9 N1 -167.73(11)
O1 C10 C9 C8 12.16(17)
N2 C11 C12 C19 -0.98(16)
N2 C11 C12 C13 -176.45(10)
N2 C11 C16 C15 174.15(10)
N2 C10 C9 N1 12.51(15)
N2 C10 C9 C8 -167.60(10)
N1 C9 C8 C7 -1.52(18)
N1 C6 C5 C4 179.47(11)
N1 C6 C5 C7 -1.25(17)
N1 C6 C1 C2 179.99(11)
C11 N2 C10 O1 5.23(19)
C11 N2 C10 C9 -175.02(10)
C11 C12 C19 O2 -27.08(17)
C11 C12 C19 C20 152.43(11)
C11 C12 C13 C14 0.85(17)
C12 C11 C16 C15 -4.60(16)
C12 C13 C14 C15 -1.80(18)
C10 N2 C11 C12 -176.82(11)
C10 N2 C11 C16 4.43(18)
C10 C9 C8 C7 178.59(11)
C16 C11 C12 C19 177.81(10)
C16 C11 C12 C13 2.34(16)
C16 C15 C14 C13 -0.46(17)
C20 C25 C24 C23 -1.46(19)
C20 C21 C22 C23 -1.30(19)
C9 N1 C6 C5 1.67(16)
C9 N1 C6 C1 -177.67(10)
C9 C8 C7 C5 1.89(18)
C19 C12 C13 C14 -174.75(11)
C19 C20 C25 C24 176.64(11)
C19 C20 C21 C22 -175.07(11)
C6 N1 C9 C10 179.62(9)
C6 N1 C9 C8 -0.27(17)
C6 C5 C4 C3 0.81(18)
C6 C5 C7 C8 -0.59(18)
C6 C1 C2 C3 0.3(2)
C13 C12 C19 O2 148.36(11)
C13 C12 C19 C20 -32.13(16)
C14 C15 C16 C11 3.68(17)
C25 C20 C19 O2 -25.56(16)
C25 C20 C19 C12 154.92(11)
C25 C20 C21 C22 -0.18(17)
C5 C6 C1 C2 0.63(18)
C5 C4 C3 C2 0.2(2)
C21 C20 C19 O2 149.37(11)
C21 C20 C19 C12 -30.15(16)
C21 C20 C25 C24 1.56(17)
C1 C6 C5 C4 -1.20(17)
C1 C6 C5 C7 178.08(11)
C1 C2 C3 C4 -0.7(2)
C22 C23 C24 C25 -0.03(19)
C4 C5 C7 C8 178.64(12)
C24 C23 C22 C21 1.41(19)
C7 C5 C4 C3 -178.42(12)
C17 C15 C16 C11 -172.73(10)
C17 C15 C14 C13 175.94(11)

_cod_database_fobs_code 2242165
